data_4319087
loop_
_publ_author_name
'Sathi Manikumari'
'Vaddypally Shivaiah'
'Samar K. Das'

_publ_section_title
;
 Identification of a Near-Linear Supramolecular Water Dimer, (H2O)2, in
 the Channel of an Inorganic Framework Material
;
_journal_name_full 'Inorganic Chemistry'
_journal_page_first 6953
_journal_page_last 6955
_journal_paper_doi 10.1021/ic025803x
_journal_volume 41
_journal_year 2002
_chemical_formula_sum 'Al H22 Mo6 Na3 O32'
_chemical_formula_weight 1205.77
_chemical_name_systematic
; 
 ? 
;
_space_group_IT_number 2
_symmetry_cell_setting triclinic
_symmetry_space_group_name_Hall '-P 1'
_symmetry_space_group_name_H-M 'P -1'
_atom_sites_solution_hydrogens geom
_atom_sites_solution_primary direct
_atom_sites_solution_secondary difmap
_audit_creation_method SHELXL-97
_cell_angle_alpha 80.7850(10)
_cell_angle_beta 75.2660(10)
_cell_angle_gamma 68.9210(10)
_cell_formula_units_Z 3
_cell_length_a 12.0618(3)
_cell_length_b 13.1570(4)
_cell_length_c 14.1563(4)
_cell_measurement_temperature 183(2)
_cell_volume 2021.43(10)
_computing_structure_refinement 'SHELXL-97 (Sheldrick, 1997)'
_computing_structure_solution 'SHELXS-97 (Sheldrick, 1990)'
_diffrn_ambient_temperature 183(2)
_diffrn_measured_fraction_theta_full 0.993
_diffrn_measured_fraction_theta_max 0.993
_diffrn_radiation_monochromator graphite
_diffrn_radiation_source 'fine-focus sealed tube'
_diffrn_radiation_type MoK\a
_diffrn_radiation_wavelength 0.71073
_diffrn_reflns_av_R_equivalents 0.0187
_diffrn_reflns_av_sigmaI/netI 0.0197
_diffrn_reflns_limit_h_max 16
_diffrn_reflns_limit_h_min -16
_diffrn_reflns_limit_k_max 18
_diffrn_reflns_limit_k_min -18
_diffrn_reflns_limit_l_max 19
_diffrn_reflns_limit_l_min -19
_diffrn_reflns_number 28895
_diffrn_reflns_theta_full 29.99
_diffrn_reflns_theta_max 29.99
_diffrn_reflns_theta_min 1.66
_exptl_absorpt_coefficient_mu 2.913
_exptl_absorpt_correction_T_max 0.8004
_exptl_absorpt_correction_T_min 0.5934
_exptl_absorpt_correction_type SADABS
_exptl_crystal_colour colorless
_exptl_crystal_density_diffrn 2.971
_exptl_crystal_density_method 'not measured'
_exptl_crystal_description cube
_exptl_crystal_F_000 1728
_exptl_crystal_size_max 0.20
_exptl_crystal_size_mid 0.18
_exptl_crystal_size_min 0.08
_refine_diff_density_max 1.453
_refine_diff_density_min -1.013
_refine_diff_density_rms 0.134
_refine_ls_extinction_method none
_refine_ls_goodness_of_fit_ref 1.058
_refine_ls_hydrogen_treatment mixed
_refine_ls_matrix_type full
_refine_ls_number_parameters 679
_refine_ls_number_reflns 11686
_refine_ls_number_restraints 0
_refine_ls_restrained_S_all 1.058
_refine_ls_R_factor_all 0.0279
_refine_ls_R_factor_gt 0.0215
_refine_ls_shift/su_max 0.016
_refine_ls_shift/su_mean 0.001
_refine_ls_structure_factor_coef Fsqd
_refine_ls_weighting_details 'w=1/[\s^2^(Fo^2^)+(0.0289P)^2^+0.3152P] where P=(Fo^2^+2Fc^2^)/3'
_refine_ls_weighting_scheme calc
_refine_ls_wR_factor_gt 0.0536
_refine_ls_wR_factor_ref 0.0562
_reflns_number_gt 9885
_reflns_number_total 11686
_reflns_threshold_expression >2sigma(I)
_cod_data_source_file ic025803x_s2.cif
_cod_data_source_block ic1str
_cod_depositor_comments
;
The following automatic conversions were performed:

'_refine_ls_weighting_scheme' value 'calc
w=1/[\s^2^(Fo^2^)+(0.0289P)^2^+0.3152P] where P=(Fo^2^+2Fc^2^)/3' was
changed to 'calc'. New tag '_refine_ls_weighting_details' was
created. The value of the new tag was set to
'w=1/[\s^2^(Fo^2^)+(0.0289P)^2^+0.3152P] where P=(Fo^2^+2Fc^2^)/3'.

Automatic conversion script
Id: cif_fix_values 3143 2015-03-26 13:38:13Z robertas 
;
_cod_original_formula_sum 'H22 Al Mo6 Na3 O32'
_cod_database_code 4319087

loop_
_symmetry_equiv_pos_as_xyz
'x, y, z'
'-x, -y, -z'

loop_
_atom_site_label
_atom_site_type_symbol
_atom_site_fract_x
_atom_site_fract_y
_atom_site_fract_z
_atom_site_U_iso_or_equiv
_atom_site_adp_type
_atom_site_occupancy
_atom_site_calc_flag
_atom_site_refinement_flags
_atom_site_disorder_assembly
_atom_site_disorder_group
Mo1 Mo 0.724573(14) 0.488210(13) 0.094944(12) 0.01111(4) Uani 1 d . . .
Mo2 Mo 0.896297(14) -0.386685(12) 0.352249(12) 0.01079(4) Uani 1 d . . .
Mo3 Mo 0.760085(14) 0.719406(12) -0.014445(12) 0.01103(4) Uani 1 d . . .
Mo4 Mo 0.946855(13) -0.161953(12) 0.242600(12) 0.01025(4) Uani 1 d . . .
Mo5 Mo 0.612782(14) -0.385704(13) 0.450549(12) 0.01154(4) Uani 1 d . . .
Mo6 Mo 0.383831(14) -0.160081(13) 0.426485(12) 0.01079(4) Uani 1 d . . .
Mo7 Mo 0.436350(13) 0.063140(12) 0.310933(12) 0.01014(4) Uani 1 d . . .
Mo8 Mo 0.718132(14) 0.064767(12) 0.217967(12) 0.01045(4) Uani 1 d . . .
Mo9 Mo 0.962990(14) 0.269146(12) 0.110368(12) 0.01148(4) Uani 1 d . . .
Al1 Al 1.0000 0.5000 0.0000 0.00974(15) Uani 1 d S . .
Al2 Al 0.66583(4) -0.16187(4) 0.33264(4) 0.00961(11) Uani 1 d . . .
O1 O 0.81486(11) -0.20770(10) 0.37413(10) 0.0104(2) Uani 1 d . . .
O3 O 0.91579(12) 0.45212(11) 0.12051(10) 0.0108(2) Uani 1 d . . .
O4 O 0.88051(12) 0.73400(11) -0.12769(10) 0.0135(3) Uani 1 d . . .
O5 O 0.95349(12) -0.30737(10) 0.22767(10) 0.0130(3) Uani 1 d . . .
O6 O 1.15041(11) 0.45983(10) 0.03854(10) 0.0104(2) Uani 1 d . . .
O7 O 0.71146(12) -0.31020(10) 0.30524(10) 0.0112(2) Uani 1 d . . .
O8 O 0.57680(12) -0.20327(11) 0.45407(10) 0.0109(2) Uani 1 d . . .
O9 O 1.05589(12) -0.19067(11) 0.31023(10) 0.0156(3) Uani 1 d . . .
O10 O 0.56064(12) 0.07363(11) 0.19930(10) 0.0129(3) Uani 1 d . . .
O11 O 0.77364(12) -0.39915(11) 0.46545(10) 0.0136(3) Uani 1 d . . .
O13 O 0.94583(12) 0.64849(10) 0.03124(10) 0.0112(2) Uani 1 d . . .
O14 O 0.47369(12) -0.30710(11) 0.39178(10) 0.0143(3) Uani 1 d . . .
O15 O 1.01252(13) -0.40864(12) 0.40850(11) 0.0185(3) Uani 1 d . . .
O17 O 0.64441(13) 0.73521(12) -0.06999(11) 0.0183(3) Uani 1 d . . .
O18 O 0.32276(12) 0.08072(12) 0.25243(11) 0.0174(3) Uani 1 d . . .
O19 O 0.70968(12) 0.63754(11) 0.10898(10) 0.0133(3) Uani 1 d . . .
O20 O 0.82301(12) 0.34248(11) 0.05412(10) 0.0140(3) Uani 1 d . . .
O21 O 0.67726(13) 0.19311(11) 0.25475(11) 0.0179(3) Uani 1 d . . .
O22 O 1.01656(13) -0.13490(12) 0.12527(10) 0.0186(3) Uani 1 d . . .
O23 O 0.40137(13) 0.18349(11) 0.36276(10) 0.0162(3) Uani 1 d . . .
O24 O 0.72345(13) 0.83981(11) 0.03838(11) 0.0176(3) Uani 1 d . . .
O25 O 0.61089(12) 0.51295(11) 0.03279(10) 0.0168(3) Uani 1 d . . .
O26 O 0.92821(13) -0.50368(11) 0.29603(11) 0.0186(3) Uani 1 d . . .
O27 O 0.54544(13) -0.39376(12) 0.57187(11) 0.0195(3) Uani 1 d . . .
O28 O 0.79061(12) 0.07172(12) 0.09751(10) 0.0176(3) Uani 1 d . . .
O29 O 0.89797(13) 0.25429(12) 0.23132(11) 0.0196(3) Uani 1 d . . .
O30 O 0.64688(14) -0.51109(12) 0.41154(12) 0.0219(3) Uani 1 d . . .
O31 O 0.66547(13) 0.45538(12) 0.21361(11) 0.0206(3) Uani 1 d . . .
O32 O 0.31994(13) -0.18085(12) 0.54654(11) 0.0202(3) Uani 1 d . . .
O33 O 0.75612(11) -0.11918(10) 0.21229(10) 0.0102(2) Uani 1 d . . .
O34 O 0.51640(11) -0.11746(11) 0.29225(10) 0.0104(2) Uani 1 d . . .
O35 O 0.26919(12) -0.13465(11) 0.36532(11) 0.0169(3) Uani 1 d . . .
O36 O 1.01219(13) 0.14189(11) 0.06841(11) 0.0210(3) Uani 1 d . . .
Na1 Na 0.40031(7) 0.54490(7) 0.11824(6) 0.02073(17) Uani 1 d . . .
Na2 Na 0.25958(7) -0.20075(7) 0.21773(6) 0.02110(17) Uani 1 d . . .
Na3 Na 0.06414(7) -0.13459(7) 0.46509(6) 0.02188(18) Uani 1 d . . .
Na4 Na 1.0000 0.0000 0.0000 0.0206(2) Uani 1 d S . .
Na5 Na 0.70933(10) -0.67684(7) 0.34590(7) 0.0324(2) Uani 1 d . . .
O37 O 0.61827(11) -0.01269(10) 0.36015(10) 0.0105(2) Uani 1 d . . .
O38 O 0.37892(11) -0.01296(10) 0.43585(10) 0.0129(3) Uani 1 d . . .
O39 O -0.14277(13) -0.13414(13) 0.51843(11) 0.0179(3) Uani 1 d . . .
O40 O 0.85331(12) -0.01401(11) 0.27889(10) 0.0130(3) Uani 1 d . . .
O41 O 0.19164(13) 0.54498(13) 0.17796(11) 0.0169(3) Uani 1 d . . .
O42 O 0.47027(13) -0.20459(13) 0.15783(11) 0.0188(3) Uani 1 d . . .
O43 O 0.01818(18) -0.04550(14) 0.61126(13) 0.0245(3) Uani 1 d . . .
O44 O 0.30010(17) -0.26836(15) 0.05909(13) 0.0244(3) Uani 1 d . . .
O45 O 0.36543(18) 0.61107(15) 0.27757(13) 0.0276(4) Uani 1 d . . .
O46 O 0.45936(15) 0.36025(13) 0.18070(13) 0.0309(4) Uani 1 d . . .
H46A H 0.5234 0.3214 0.2062 0.037 Uiso 1 d R . .
H46B H 0.4414 0.3168 0.1500 0.037 Uiso 1 d R . .
O47 O 0.12851(16) -0.30725(14) 0.54899(15) 0.0414(5) Uani 1 d . . .
H47A H 0.0573 -0.3155 0.5998 0.050 Uiso 1 d R . .
H47B H 0.1870 -0.3698 0.5271 0.050 Uiso 1 d R . .
O48 O 0.17987(18) -0.00875(15) 0.18643(17) 0.0532(6) Uani 1 d . . .
H48A H 1.1359 0.0306 0.1358 0.064 Uiso 1 d R . .
H48B H 0.2367 0.0203 0.1992 0.064 Uiso 1 d R . .
O49 O -0.10322(17) -0.27606(16) 0.67190(13) 0.0280(4) Uani 1 d . . .
O50 O 0.23797(18) 0.41153(16) 0.33641(14) 0.0345(5) Uani 1 d . . .
O51 O 0.4163(2) -0.07708(18) 0.00117(15) 0.0453(6) Uani 1 d . . .
H1 H 0.823(3) -0.184(2) 0.421(2) 0.029(8) Uiso 1 d . . .
H7 H 0.702(3) -0.329(3) 0.256(2) 0.041(9) Uiso 1 d . . .
H8 H 0.585(2) -0.187(2) 0.500(2) 0.027(8) Uiso 1 d . . .
H37 H 0.625(3) -0.001(3) 0.411(2) 0.044(9) Uiso 1 d . . .
H34 H 0.509(3) -0.142(3) 0.246(3) 0.055(11) Uiso 1 d . . .
H33 H 0.750(3) -0.136(3) 0.165(2) 0.042(9) Uiso 1 d . . .
H6 H 1.156(3) 0.488(3) 0.088(2) 0.043(9) Uiso 1 d . . .
H13 H 0.952(3) 0.663(3) 0.083(2) 0.045(9) Uiso 1 d . . .
H3 H 0.921(3) 0.469(3) 0.165(2) 0.036(9) Uiso 1 d . . .
H39A H -0.207(2) -0.081(2) 0.5330(19) 0.017(6) Uiso 1 d . . .
H39B H -0.142(3) -0.170(2) 0.575(2) 0.036(8) Uiso 1 d . . .
H41A H 0.125(2) 0.598(2) 0.1894(18) 0.014(6) Uiso 1 d . . .
H41B H 0.194(3) 0.512(2) 0.231(2) 0.029(8) Uiso 1 d . . .
H42A H 0.536(3) -0.260(2) 0.145(2) 0.026(7) Uiso 1 d . . .
H42B H 0.468(3) -0.169(3) 0.103(3) 0.051(10) Uiso 1 d . . .
H43A H -0.066(4) 0.051(4) 0.365(3) 0.080(15) Uiso 1 d . . .
H43B H 0.031(4) 0.060(3) 0.348(3) 0.093(16) Uiso 1 d . . .
H44A H 0.253(3) 0.734(3) 0.034(3) 0.047(11) Uiso 1 d . . .
H44B H 0.328(3) -0.221(3) 0.029(3) 0.054(11) Uiso 1 d . . .
H45A H 0.410(3) -0.384(3) 0.303(3) 0.052(11) Uiso 1 d . . .
H45B H 0.346(4) 0.565(4) 0.311(3) 0.105(18) Uiso 1 d . . .
H49A H -0.137(3) -0.324(3) 0.670(2) 0.069(12) Uiso 1 d . . .
H49B H -0.123(4) -0.250(3) 0.719(3) 0.070(14) Uiso 1 d . . .
H50A H 0.317(3) 0.373(3) 0.313(3) 0.075(12) Uiso 1 d . . .
H50B H 0.221(4) 0.431(3) 0.387(3) 0.067(13) Uiso 1 d . . .
H51A H 0.449(3) -0.092(3) -0.047(3) 0.053(12) Uiso 1 d . . .
H51B H 0.357(4) -0.022(4) 0.015(3) 0.107(17) Uiso 1 d . . .

loop_
_atom_site_aniso_label
_atom_site_aniso_U_11
_atom_site_aniso_U_22
_atom_site_aniso_U_33
_atom_site_aniso_U_23
_atom_site_aniso_U_13
_atom_site_aniso_U_12
Mo1 0.00975(7) 0.01395(7) 0.01025(8) -0.00068(6) -0.00138(6) -0.00532(6)
Mo2 0.01085(7) 0.00979(7) 0.01076(8) -0.00091(5) -0.00199(6) -0.00248(6)
Mo3 0.01066(7) 0.01076(7) 0.01126(8) -0.00168(6) -0.00281(6) -0.00240(6)
Mo4 0.00872(7) 0.01145(7) 0.01034(8) -0.00040(6) -0.00127(5) -0.00381(6)
Mo5 0.01290(7) 0.01047(7) 0.01233(8) 0.00034(6) -0.00303(6) -0.00544(6)
Mo6 0.00964(7) 0.01288(7) 0.01038(8) -0.00021(6) -0.00130(6) -0.00526(6)
Mo7 0.00911(7) 0.01033(7) 0.01073(8) -0.00096(5) -0.00198(5) -0.00297(6)
Mo8 0.01028(7) 0.01001(7) 0.01113(8) 0.00036(5) -0.00208(6) -0.00411(6)
Mo9 0.01336(7) 0.01054(7) 0.01224(8) 0.00086(6) -0.00426(6) -0.00567(6)
Al1 0.0090(3) 0.0096(3) 0.0103(4) -0.0009(3) -0.0015(3) -0.0031(3)
Al2 0.0089(3) 0.0095(3) 0.0103(3) -0.0008(2) -0.0015(2) -0.0032(2)
O1 0.0107(6) 0.0114(6) 0.0092(6) -0.0021(5) -0.0019(5) -0.0034(5)
O3 0.0122(6) 0.0124(6) 0.0090(6) -0.0009(5) -0.0026(5) -0.0055(5)
O4 0.0150(6) 0.0151(6) 0.0114(6) -0.0002(5) -0.0043(5) -0.0057(5)
O5 0.0132(6) 0.0125(6) 0.0128(6) -0.0018(5) -0.0013(5) -0.0044(5)
O6 0.0109(6) 0.0117(6) 0.0094(6) -0.0016(5) -0.0027(5) -0.0040(5)
O7 0.0129(6) 0.0116(6) 0.0101(6) -0.0018(5) -0.0029(5) -0.0044(5)
O8 0.0117(6) 0.0131(6) 0.0091(6) -0.0018(5) -0.0018(5) -0.0055(5)
O9 0.0127(6) 0.0177(6) 0.0173(7) -0.0008(5) -0.0048(5) -0.0053(5)
O10 0.0122(6) 0.0150(6) 0.0116(6) 0.0000(5) -0.0020(5) -0.0055(5)
O11 0.0143(6) 0.0154(6) 0.0121(6) 0.0010(5) -0.0041(5) -0.0061(5)
O13 0.0129(6) 0.0111(6) 0.0094(6) -0.0018(5) -0.0027(5) -0.0031(5)
O14 0.0151(6) 0.0146(6) 0.0163(7) -0.0013(5) -0.0049(5) -0.0075(5)
O15 0.0154(6) 0.0212(7) 0.0182(7) 0.0002(6) -0.0062(5) -0.0042(6)
O17 0.0161(6) 0.0209(7) 0.0182(7) -0.0005(6) -0.0067(5) -0.0049(6)
O18 0.0152(6) 0.0208(7) 0.0180(7) -0.0004(6) -0.0061(5) -0.0067(5)
O19 0.0133(6) 0.0145(6) 0.0116(6) -0.0018(5) -0.0009(5) -0.0048(5)
O20 0.0139(6) 0.0144(6) 0.0160(7) -0.0010(5) -0.0048(5) -0.0065(5)
O21 0.0205(7) 0.0128(6) 0.0221(8) -0.0026(5) -0.0074(6) -0.0051(5)
O22 0.0180(7) 0.0208(7) 0.0136(7) 0.0007(5) 0.0005(5) -0.0059(6)
O23 0.0183(7) 0.0135(6) 0.0162(7) -0.0025(5) -0.0034(5) -0.0044(5)
O24 0.0210(7) 0.0146(6) 0.0168(7) -0.0039(5) -0.0043(6) -0.0040(5)
O25 0.0132(6) 0.0214(7) 0.0171(7) -0.0028(5) -0.0040(5) -0.0063(5)
O26 0.0247(7) 0.0141(6) 0.0163(7) -0.0033(5) -0.0042(6) -0.0049(6)
O27 0.0219(7) 0.0219(7) 0.0158(7) 0.0021(6) -0.0019(6) -0.0114(6)
O28 0.0161(6) 0.0211(7) 0.0145(7) 0.0017(5) -0.0010(5) -0.0076(6)
O29 0.0216(7) 0.0237(7) 0.0161(7) 0.0041(6) -0.0050(6) -0.0124(6)
O30 0.0261(8) 0.0157(7) 0.0276(8) -0.0045(6) -0.0087(6) -0.0079(6)
O31 0.0221(7) 0.0258(8) 0.0133(7) 0.0001(6) 0.0003(6) -0.0108(6)
O32 0.0229(7) 0.0224(7) 0.0144(7) 0.0003(6) 0.0002(6) -0.0100(6)
O33 0.0106(6) 0.0116(6) 0.0086(6) -0.0018(5) -0.0013(5) -0.0041(5)
O34 0.0106(6) 0.0119(6) 0.0093(6) -0.0012(5) -0.0026(5) -0.0037(5)
O35 0.0124(6) 0.0203(7) 0.0201(7) -0.0017(6) -0.0056(5) -0.0064(5)
O36 0.0277(8) 0.0138(6) 0.0265(8) -0.0029(6) -0.0125(6) -0.0078(6)
Na1 0.0163(4) 0.0239(4) 0.0222(4) -0.0048(3) -0.0030(3) -0.0064(3)
Na2 0.0163(4) 0.0241(4) 0.0234(4) -0.0050(3) -0.0023(3) -0.0073(3)
Na3 0.0180(4) 0.0261(4) 0.0220(4) -0.0023(3) -0.0050(3) -0.0072(3)
Na4 0.0308(6) 0.0149(5) 0.0155(6) -0.0008(4) -0.0005(5) -0.0102(5)
Na5 0.0555(6) 0.0159(4) 0.0192(5) -0.0012(3) 0.0055(4) -0.0135(4)
O37 0.0117(6) 0.0113(6) 0.0094(6) -0.0020(5) -0.0026(5) -0.0040(5)
O38 0.0116(6) 0.0131(6) 0.0132(6) -0.0008(5) -0.0009(5) -0.0045(5)
O39 0.0137(7) 0.0227(7) 0.0154(7) -0.0039(6) -0.0025(5) -0.0031(6)
O40 0.0125(6) 0.0129(6) 0.0150(7) -0.0007(5) -0.0048(5) -0.0048(5)
O41 0.0147(7) 0.0206(7) 0.0134(7) -0.0027(6) -0.0022(5) -0.0035(6)
O42 0.0152(7) 0.0246(8) 0.0162(7) -0.0042(6) -0.0025(6) -0.0055(6)
O43 0.0294(9) 0.0316(9) 0.0193(8) -0.0002(7) -0.0087(7) -0.0166(7)
O44 0.0267(8) 0.0278(9) 0.0232(9) 0.0009(7) -0.0096(7) -0.0126(7)
O45 0.0387(10) 0.0288(9) 0.0240(9) 0.0001(7) -0.0117(8) -0.0192(8)
O46 0.0311(9) 0.0242(8) 0.0414(10) -0.0016(7) -0.0162(8) -0.0084(7)
O47 0.0286(9) 0.0290(9) 0.0555(13) 0.0045(8) -0.0019(8) -0.0046(7)
O48 0.0593(13) 0.0306(10) 0.0921(18) 0.0203(10) -0.0580(13) -0.0234(9)
O49 0.0303(9) 0.0285(9) 0.0176(8) -0.0025(7) -0.0074(7) 0.0008(7)
O50 0.0327(10) 0.0373(10) 0.0163(8) -0.0027(7) -0.0078(7) 0.0108(8)
O51 0.0511(13) 0.0442(12) 0.0173(9) -0.0043(8) -0.0103(9) 0.0145(10)

loop_
_atom_type_symbol
_atom_type_description
_atom_type_scat_dispersion_real
_atom_type_scat_dispersion_imag
_atom_type_scat_source
O O 0.0106 0.0060 'International Tables Vol C Tables 4.2.6.8 and 6.1.1.4'
H H 0.0000 0.0000 'International Tables Vol C Tables 4.2.6.8 and 6.1.1.4'
Al Al 0.0645 0.0514 'International Tables Vol C Tables 4.2.6.8 and 6.1.1.4'
Mo Mo -1.6832 0.6857 'International Tables Vol C Tables 4.2.6.8 and 6.1.1.4'
Na Na 0.0362 0.0249 'International Tables Vol C Tables 4.2.6.8 and 6.1.1.4'

loop_
_geom_angle_atom_site_label_1
_geom_angle_atom_site_label_2
_geom_angle_atom_site_label_3
_geom_angle
_geom_angle_site_symmetry_1
_geom_angle_site_symmetry_3
_geom_angle_publ_flag
O31 Mo1 O25 105.64(7) . . ?
O31 Mo1 O19 98.00(7) . . ?
O25 Mo1 O19 99.88(6) . . ?
O31 Mo1 O20 99.48(6) . . ?
O25 Mo1 O20 98.29(6) . . ?
O19 Mo1 O20 150.29(5) . . ?
O31 Mo1 O6 160.39(6) . 2_765 ?
O25 Mo1 O6 93.16(6) . 2_765 ?
O19 Mo1 O6 72.84(5) . 2_765 ?
O20 Mo1 O6 82.90(5) . 2_765 ?
O31 Mo1 O3 94.42(6) . . ?
O25 Mo1 O3 159.17(6) . . ?
O19 Mo1 O3 82.48(5) . . ?
O20 Mo1 O3 72.40(5) . . ?
O6 Mo1 O3 67.58(5) 2_765 . ?
O31 Mo1 Na1 72.33(5) . . ?
O25 Mo1 Na1 34.62(5) . . ?
O19 Mo1 Na1 95.37(4) . . ?
O20 Mo1 Na1 112.76(4) . . ?
O6 Mo1 Na1 124.90(4) 2_765 . ?
O3 Mo1 Na1 166.21(4) . . ?
O15 Mo2 O26 106.51(7) . . ?
O15 Mo2 O11 98.89(6) . . ?
O26 Mo2 O11 102.51(6) . . ?
O15 Mo2 O5 99.48(6) . . ?
O26 Mo2 O5 93.09(6) . . ?
O11 Mo2 O5 151.35(5) . . ?
O15 Mo2 O1 94.88(6) . . ?
O26 Mo2 O1 156.16(6) . . ?
O11 Mo2 O1 84.01(5) . . ?
O5 Mo2 O1 72.69(5) . . ?
O15 Mo2 O7 161.95(6) . . ?
O26 Mo2 O7 91.18(6) . . ?
O11 Mo2 O7 73.20(5) . . ?
O5 Mo2 O7 82.70(5) . . ?
O1 Mo2 O7 68.51(5) . . ?
O17 Mo3 O24 106.24(7) . . ?
O17 Mo3 O4 99.08(6) . . ?
O24 Mo3 O4 101.71(6) . . ?
O17 Mo3 O19 99.55(6) . . ?
O24 Mo3 O19 95.11(6) . . ?
O4 Mo3 O19 150.22(5) . . ?
O17 Mo3 O6 94.08(6) . 2_765 ?
O24 Mo3 O6 158.00(6) . 2_765 ?
O4 Mo3 O6 82.87(5) . 2_765 ?
O19 Mo3 O6 72.82(5) . 2_765 ?
O17 Mo3 O13 161.19(6) . . ?
O24 Mo3 O13 92.21(6) . . ?
O4 Mo3 O13 72.98(5) . . ?
O19 Mo3 O13 82.06(5) . . ?
O6 Mo3 O13 68.32(5) 2_765 . ?
O22 Mo4 O9 105.04(7) . . ?
O22 Mo4 O5 97.21(6) . . ?
O9 Mo4 O5 100.80(6) . . ?
O22 Mo4 O40 99.86(6) . . ?
O9 Mo4 O40 98.42(6) . . ?
O5 Mo4 O40 149.93(5) . . ?
O22 Mo4 O1 162.04(6) . . ?
O9 Mo4 O1 91.78(6) . . ?
O5 Mo4 O1 73.03(5) . . ?
O40 Mo4 O1 83.52(5) . . ?
O22 Mo4 O33 96.43(6) . . ?
O9 Mo4 O33 157.85(6) . . ?
O5 Mo4 O33 81.49(5) . . ?
O40 Mo4 O33 72.17(5) . . ?
O1 Mo4 O33 67.61(5) . . ?
O22 Mo4 Na2 67.17(5) . 1_655 ?
O9 Mo4 Na2 38.08(5) . 1_655 ?
O5 Mo4 Na2 101.30(4) . 1_655 ?
O40 Mo4 Na2 108.08(4) . 1_655 ?
O1 Mo4 Na2 128.80(4) . 1_655 ?
O33 Mo4 Na2 163.54(4) . 1_655 ?
O30 Mo5 O27 105.85(7) . . ?
O30 Mo5 O14 98.93(6) . . ?
O27 Mo5 O14 101.78(6) . . ?
O30 Mo5 O11 98.60(6) . . ?
O27 Mo5 O11 98.05(6) . . ?
O14 Mo5 O11 148.72(6) . . ?
O30 Mo5 O8 162.92(6) . . ?
O27 Mo5 O8 90.61(6) . . ?
O14 Mo5 O8 72.71(5) . . ?
O11 Mo5 O8 83.20(5) . . ?
O30 Mo5 O7 97.15(6) . . ?
O27 Mo5 O7 156.05(6) . . ?
O14 Mo5 O7 80.74(5) . . ?
O11 Mo5 O7 71.53(5) . . ?
O8 Mo5 O7 67.17(5) . . ?
O32 Mo6 O35 104.92(7) . . ?
O32 Mo6 O14 101.53(6) . . ?
O35 Mo6 O14 97.87(6) . . ?
O32 Mo6 O38 95.55(6) . . ?
O35 Mo6 O38 101.23(6) . . ?
O14 Mo6 O38 150.09(6) . . ?
O32 Mo6 O34 158.71(6) . . ?
O35 Mo6 O34 94.78(6) . . ?
O14 Mo6 O34 83.35(5) . . ?
O38 Mo6 O34 72.36(5) . . ?
O32 Mo6 O8 94.21(6) . . ?
O35 Mo6 O8 160.11(6) . . ?
O14 Mo6 O8 72.54(5) . . ?
O38 Mo6 O8 81.94(5) . . ?
O34 Mo6 O8 67.23(5) . . ?
O32 Mo6 Na3 67.39(5) . . ?
O35 Mo6 Na3 37.53(5) . . ?
O14 Mo6 Na3 105.27(4) . . ?
O38 Mo6 Na3 103.91(4) . . ?
O34 Mo6 Na3 131.76(4) . . ?
O8 Mo6 Na3 160.96(4) . . ?
O18 Mo7 O23 106.42(7) . . ?
O18 Mo7 O10 98.82(6) . . ?
O23 Mo7 O10 101.89(6) . . ?
O18 Mo7 O38 99.96(6) . . ?
O23 Mo7 O38 93.81(6) . . ?
O10 Mo7 O38 150.95(5) . . ?
O18 Mo7 O34 93.11(6) . . ?
O23 Mo7 O34 158.04(6) . . ?
O10 Mo7 O34 84.51(5) . . ?
O38 Mo7 O34 72.54(5) . . ?
O18 Mo7 O37 160.36(6) . . ?
O23 Mo7 O37 92.89(6) . . ?
O10 Mo7 O37 73.10(5) . . ?
O38 Mo7 O37 81.91(5) . . ?
O34 Mo7 O37 68.64(5) . . ?
O21 Mo8 O28 105.34(7) . . ?
O21 Mo8 O40 101.90(6) . . ?
O28 Mo8 O40 101.08(6) . . ?
O21 Mo8 O10 97.94(6) . . ?
O28 Mo8 O10 98.57(6) . . ?
O40 Mo8 O10 147.13(6) . . ?
O21 Mo8 O33 164.69(6) . . ?
O28 Mo8 O33 89.80(6) . . ?
O40 Mo8 O33 72.36(5) . . ?
O10 Mo8 O33 81.66(5) . . ?
O21 Mo8 O37 98.34(6) . . ?
O28 Mo8 O37 155.40(6) . . ?
O40 Mo8 O37 80.12(5) . . ?
O10 Mo8 O37 71.22(5) . . ?
O33 Mo8 O37 66.94(5) . . ?
O29 Mo9 O36 105.67(7) . . ?
O29 Mo9 O20 101.79(6) . . ?
O36 Mo9 O20 101.68(6) . . ?
O29 Mo9 O4 97.25(6) . 2_765 ?
O36 Mo9 O4 97.08(6) . 2_765 ?
O20 Mo9 O4 148.41(6) . 2_765 ?
O29 Mo9 O3 90.56(6) . . ?
O36 Mo9 O3 163.72(6) . . ?
O20 Mo9 O3 73.04(5) . . ?
O4 Mo9 O3 81.86(5) 2_765 . ?
O29 Mo9 O13 156.67(6) . 2_765 ?
O36 Mo9 O13 96.27(6) . 2_765 ?
O20 Mo9 O13 81.02(5) . 2_765 ?
O4 Mo9 O13 71.80(5) 2_765 2_765 ?
O3 Mo9 O13 67.88(5) . 2_765 ?
O3 Al1 O3 180.0 . 2_765 ?
O3 Al1 O6 95.61(6) . . ?
O3 Al1 O6 84.39(6) 2_765 . ?
O3 Al1 O6 84.39(6) . 2_765 ?
O3 Al1 O6 95.61(6) 2_765 2_765 ?
O6 Al1 O6 180.0 . 2_765 ?
O3 Al1 O13 94.56(6) . . ?
O3 Al1 O13 85.44(6) 2_765 . ?
O6 Al1 O13 95.25(6) . . ?
O6 Al1 O13 84.75(6) 2_765 . ?
O3 Al1 O13 85.44(6) . 2_765 ?
O3 Al1 O13 94.56(6) 2_765 2_765 ?
O6 Al1 O13 84.75(6) . 2_765 ?
O6 Al1 O13 95.25(6) 2_765 2_765 ?
O13 Al1 O13 180.0 . 2_765 ?
O34 Al2 O1 179.29(6) . . ?
O34 Al2 O8 84.54(6) . . ?
O1 Al2 O8 94.85(6) . . ?
O34 Al2 O33 96.15(6) . . ?
O1 Al2 O33 84.46(6) . . ?
O8 Al2 O33 178.98(6) . . ?
O34 Al2 O7 94.61(6) . . ?
O1 Al2 O7 84.97(6) . . ?
O8 Al2 O7 85.32(6) . . ?
O33 Al2 O7 95.37(6) . . ?
O34 Al2 O37 84.81(6) . . ?
O1 Al2 O37 95.60(6) . . ?
O8 Al2 O37 94.43(6) . . ?
O33 Al2 O37 84.89(6) . . ?
O7 Al2 O37 179.40(6) . . ?
Al2 O1 Mo2 104.78(6) . . ?
Al2 O1 Mo4 104.40(6) . . ?
Mo2 O1 Mo4 93.72(5) . . ?
Al1 O3 Mo9 104.54(6) . . ?
Al1 O3 Mo1 103.80(6) . . ?
Mo9 O3 Mo1 91.64(5) . . ?
Mo3 O4 Mo9 118.76(7) . 2_765 ?
Mo4 O5 Mo2 114.24(6) . . ?
Al1 O6 Mo3 104.79(6) . 2_765 ?
Al1 O6 Mo1 104.21(6) . 2_765 ?
Mo3 O6 Mo1 93.65(5) 2_765 2_765 ?
Al2 O7 Mo2 101.74(6) . . ?
Al2 O7 Mo5 102.17(6) . . ?
Mo2 O7 Mo5 91.29(5) . . ?
Al2 O8 Mo5 105.32(6) . . ?
Al2 O8 Mo6 103.69(6) . . ?
Mo5 O8 Mo6 91.35(5) . . ?
Mo4 O9 Na2 116.17(7) . 1_655 ?
Mo4 O9 Na3 135.70(7) . 1_655 ?
Na2 O9 Na3 99.03(6) 1_655 1_655 ?
Mo7 O10 Mo8 119.37(7) . . ?
Mo2 O11 Mo5 119.99(7) . . ?
Al1 O13 Mo3 102.10(6) . . ?
Al1 O13 Mo9 102.13(6) . 2_765 ?
Mo3 O13 Mo9 91.18(5) . 2_765 ?
Mo6 O14 Mo5 116.88(7) . . ?
Mo1 O19 Mo3 114.82(6) . . ?
Mo9 O20 Mo1 116.31(7) . . ?
Mo8 O21 Na5 150.15(8) . 1_565 ?
Mo4 O22 Na4 141.36(8) . . ?
Mo1 O25 Na1 134.84(7) . 2_665 ?
Mo1 O25 Na1 121.70(7) . . ?
Na1 O25 Na1 98.16(6) 2_665 . ?
Mo5 O27 Na5 126.49(7) . 2_646 ?
Mo8 O28 Na4 137.08(7) . . ?
Mo9 O29 Na5 140.98(8) . 1_565 ?
Mo5 O30 Na5 173.87(10) . . ?
Mo1 O31 Na5 141.91(8) . 1_565 ?
Mo6 O32 Na5 138.11(8) . 2_646 ?
Al2 O33 Mo4 103.49(6) . . ?
Al2 O33 Mo8 105.20(6) . . ?
Mo4 O33 Mo8 91.41(5) . . ?
Al2 O34 Mo7 104.42(6) . . ?
Al2 O34 Mo6 104.53(6) . . ?
Mo7 O34 Mo6 93.70(5) . . ?
Mo6 O35 Na2 133.26(7) . . ?
Mo6 O35 Na3 117.87(7) . . ?
Na2 O35 Na3 97.66(5) . . ?
Mo9 O36 Na4 156.63(8) . . ?
O46 Na1 O45 92.69(7) . . ?
O46 Na1 O25 89.08(6) . 2_665 ?
O45 Na1 O25 167.92(7) . 2_665 ?
O46 Na1 O44 168.69(7) . 1_565 ?
O45 Na1 O44 88.30(7) . 1_565 ?
O25 Na1 O44 87.66(6) 2_665 1_565 ?
O46 Na1 O25 88.04(6) . . ?
O45 Na1 O25 110.16(7) . . ?
O25 Na1 O25 81.84(6) 2_665 . ?
O44 Na1 O25 102.20(6) 1_565 . ?
O46 Na1 O41 85.92(6) . . ?
O45 Na1 O41 82.62(7) . . ?
O25 Na1 O41 85.59(5) 2_665 . ?
O44 Na1 O41 83.03(6) 1_565 . ?
O25 Na1 O41 166.13(6) . . ?
O46 Na1 Na2 136.02(6) . 1_565 ?
O45 Na1 Na2 44.73(5) . 1_565 ?
O25 Na1 Na2 129.96(5) 2_665 1_565 ?
O44 Na1 Na2 43.58(5) 1_565 1_565 ?
O25 Na1 Na2 113.64(5) . 1_565 ?
O41 Na1 Na2 79.06(4) . 1_565 ?
O46 Na1 Mo1 79.69(5) . . ?
O45 Na1 Mo1 88.30(5) . . ?
O25 Na1 Mo1 103.77(4) 2_665 . ?
O44 Na1 Mo1 111.60(5) 1_565 . ?
O25 Na1 Mo1 23.68(3) . . ?
O41 Na1 Mo1 162.61(5) . . ?
Na2 Na1 Mo1 104.69(3) 1_565 . ?
O46 Na1 Na1 88.09(5) . 2_665 ?
O45 Na1 Na1 151.02(7) . 2_665 ?
O25 Na1 Na1 40.95(4) 2_665 2_665 ?
O44 Na1 Na1 96.48(6) 1_565 2_665 ?
O25 Na1 Na1 40.89(4) . 2_665 ?
O41 Na1 Na1 126.29(5) . 2_665 ?
Na2 Na1 Na1 133.65(4) 1_565 2_665 ?
Mo1 Na1 Na1 63.33(2) . 2_665 ?
O48 Na2 O44 103.34(8) . . ?
O48 Na2 O35 77.74(7) . . ?
O44 Na2 O35 166.30(7) . . ?
O48 Na2 O9 86.87(7) . 1_455 ?
O44 Na2 O9 111.05(7) . 1_455 ?
O35 Na2 O9 82.61(5) . 1_455 ?
O48 Na2 O42 92.84(7) . . ?
O44 Na2 O42 80.76(6) . . ?
O35 Na2 O42 85.55(5) . . ?
O9 Na2 O42 167.95(6) 1_455 . ?
O48 Na2 O45 166.18(8) . 1_545 ?
O44 Na2 O45 87.82(7) . 1_545 ?
O35 Na2 O45 89.49(6) . 1_545 ?
O9 Na2 O45 96.80(6) 1_455 1_545 ?
O42 Na2 O45 80.80(7) . 1_545 ?
O48 Na2 Na1 146.76(7) . 1_545 ?
O44 Na2 Na1 43.93(5) . 1_545 ?
O35 Na2 Na1 132.19(5) . 1_545 ?
O9 Na2 Na1 108.46(5) 1_455 1_545 ?
O42 Na2 Na1 78.06(4) . 1_545 ?
O45 Na2 Na1 43.91(5) 1_545 1_545 ?
O48 Na2 Mo4 79.02(5) . 1_455 ?
O44 Na2 Mo4 88.85(5) . 1_455 ?
O35 Na2 Mo4 104.70(4) . 1_455 ?
O9 Na2 Mo4 25.76(3) 1_455 1_455 ?
O42 Na2 Mo4 165.02(5) . 1_455 ?
O45 Na2 Mo4 109.73(6) 1_545 1_455 ?
Na1 Na2 Mo4 101.86(3) 1_545 1_455 ?
O48 Na2 Na3 81.95(7) . . ?
O44 Na2 Na3 151.50(6) . . ?
O35 Na2 Na3 42.03(4) . . ?
O9 Na2 Na3 40.67(4) 1_455 . ?
O42 Na2 Na3 127.37(5) . . ?
O45 Na2 Na3 92.13(5) 1_545 . ?
Na1 Na2 Na3 128.90(4) 1_545 . ?
Mo4 Na2 Na3 64.38(2) 1_455 . ?
O47 Na3 O43 91.47(7) . . ?
O47 Na3 O43 175.15(8) . 2_556 ?
O43 Na3 O43 85.89(7) . 2_556 ?
O47 Na3 O39 88.91(7) . . ?
O43 Na3 O39 83.79(6) . . ?
O43 Na3 O39 86.77(7) 2_556 . ?
O47 Na3 O9 99.33(7) . 1_455 ?
O43 Na3 O9 164.16(7) . 1_455 ?
O43 Na3 O9 82.48(6) 2_556 1_455 ?
O39 Na3 O9 84.86(5) . 1_455 ?
O47 Na3 O35 97.73(6) . . ?
O43 Na3 O35 109.63(7) . . ?
O43 Na3 O35 87.00(6) 2_556 . ?
O39 Na3 O35 164.74(6) . . ?
O9 Na3 O35 80.53(5) 1_455 . ?
O47 Na3 Na3 134.53(7) . 2_556 ?
O43 Na3 Na3 43.20(5) . 2_556 ?
O43 Na3 Na3 42.68(5) 2_556 2_556 ?
O39 Na3 Na3 83.56(5) . 2_556 ?
O9 Na3 Na3 124.33(5) 1_455 2_556 ?
O35 Na3 Na3 101.09(5) . 2_556 ?
O47 Na3 Mo6 82.93(5) . . ?
O43 Na3 Mo6 90.50(5) . . ?
O43 Na3 Mo6 101.13(5) 2_556 . ?
O39 Na3 Mo6 169.92(5) . . ?
O9 Na3 Mo6 102.24(4) 1_455 . ?
O35 Na3 Mo6 24.60(3) . . ?
Na3 Na3 Mo6 97.96(3) 2_556 . ?
O47 Na3 Na2 99.16(6) . . ?
O43 Na3 Na2 149.01(6) . . ?
O43 Na3 Na2 85.15(5) 2_556 . ?
O39 Na3 Na2 125.15(5) . . ?
O9 Na3 Na2 40.31(4) 1_455 . ?
O35 Na3 Na2 40.31(4) . . ?
Na3 Na3 Na2 121.64(4) 2_556 . ?
Mo6 Na3 Na2 62.38(2) . . ?
O47 Na3 Na5 36.24(5) . 2_646 ?
O43 Na3 Na5 69.45(5) . 2_646 ?
O43 Na3 Na5 144.98(6) 2_556 2_646 ?
O39 Na3 Na5 113.65(5) . 2_646 ?
O9 Na3 Na5 125.56(4) 1_455 2_646 ?
O35 Na3 Na5 78.85(4) . 2_646 ?
Na3 Na3 Na5 108.88(4) 2_556 2_646 ?
Mo6 Na3 Na5 56.401(18) . 2_646 ?
Na2 Na3 Na5 103.12(3) . 2_646 ?
O22 Na4 O22 180.0 2_755 . ?
O22 Na4 O36 77.33(5) 2_755 . ?
O22 Na4 O36 102.67(5) . . ?
O22 Na4 O36 102.67(5) 2_755 2_755 ?
O22 Na4 O36 77.33(5) . 2_755 ?
O36 Na4 O36 180.0 . 2_755 ?
O22 Na4 O28 97.67(5) 2_755 . ?
O22 Na4 O28 82.33(5) . . ?
O36 Na4 O28 79.15(5) . . ?
O36 Na4 O28 100.85(5) 2_755 . ?
O22 Na4 O28 82.33(5) 2_755 2_755 ?
O22 Na4 O28 97.67(5) . 2_755 ?
O36 Na4 O28 100.85(5) . 2_755 ?
O36 Na4 O28 79.15(5) 2_755 2_755 ?
O28 Na4 O28 180.0 . 2_755 ?
O32 Na5 O30 115.82(6) 2_646 . ?
O32 Na5 O31 153.16(7) 2_646 1_545 ?
O30 Na5 O31 75.08(6) . 1_545 ?
O32 Na5 O29 108.08(6) 2_646 1_545 ?
O30 Na5 O29 123.21(7) . 1_545 ?
O31 Na5 O29 81.82(6) 1_545 1_545 ?
O32 Na5 O21 71.67(6) 2_646 1_545 ?
O30 Na5 O21 151.50(7) . 1_545 ?
O31 Na5 O21 87.67(6) 1_545 1_545 ?
O29 Na5 O21 75.08(5) 1_545 1_545 ?
O32 Na5 O47 82.47(6) 2_646 2_646 ?
O30 Na5 O47 73.90(6) . 2_646 ?
O31 Na5 O47 124.32(7) 1_545 2_646 ?
O29 Na5 O47 78.21(6) 1_545 2_646 ?
O21 Na5 O47 134.26(6) 1_545 2_646 ?
O32 Na5 O27 75.34(5) 2_646 2_646 ?
O30 Na5 O27 68.97(5) . 2_646 ?
O31 Na5 O27 87.33(6) 1_545 2_646 ?
O29 Na5 O27 160.20(6) 1_545 2_646 ?
O21 Na5 O27 88.04(6) 1_545 2_646 ?
O47 Na5 O27 121.49(6) 2_646 2_646 ?
O32 Na5 Na3 53.90(5) 2_646 2_646 ?
O30 Na5 Na3 98.77(5) . 2_646 ?
O31 Na5 Na3 152.17(5) 1_545 2_646 ?
O29 Na5 Na3 79.18(5) 1_545 2_646 ?
O21 Na5 Na3 106.66(4) 1_545 2_646 ?
O47 Na5 Na3 31.22(4) 2_646 2_646 ?
O27 Na5 Na3 116.26(4) 2_646 2_646 ?
Al2 O37 Mo7 102.07(6) . . ?
Al2 O37 Mo8 102.97(6) . . ?
Mo7 O37 Mo8 91.29(5) . . ?
Mo6 O38 Mo7 115.39(7) . . ?
Mo8 O40 Mo4 117.16(7) . . ?
Na3 O43 Na3 94.11(7) . 2_556 ?
Na2 O44 Na1 92.49(7) . 1_545 ?
Na1 O45 Na2 91.36(7) . 1_565 ?
Na3 O47 Na5 112.53(8) . 2_646 ?

loop_
_geom_bond_atom_site_label_1
_geom_bond_atom_site_label_2
_geom_bond_distance
_geom_bond_site_symmetry_2
_geom_bond_publ_flag
Mo1 O31 1.7020(14) . ?
Mo1 O25 1.7209(14) . ?
Mo1 O19 1.9455(13) . ?
Mo1 O20 1.9464(13) . ?
Mo1 O6 2.2782(13) 2_765 ?
Mo1 O3 2.2929(13) . ?
Mo1 Na1 3.6451(8) . ?
Mo2 O15 1.6987(14) . ?
Mo2 O26 1.7208(14) . ?
Mo2 O11 1.9152(13) . ?
Mo2 O5 1.9961(13) . ?
Mo2 O1 2.2408(13) . ?
Mo2 O7 2.3135(13) . ?
Mo3 O17 1.7044(14) . ?
Mo3 O24 1.7239(14) . ?
Mo3 O4 1.9064(13) . ?
Mo3 O19 1.9775(13) . ?
Mo3 O6 2.2543(13) 2_765 ?
Mo3 O13 2.3127(13) . ?
Mo4 O22 1.7053(14) . ?
Mo4 O9 1.7194(14) . ?
Mo4 O5 1.9293(13) . ?
Mo4 O40 1.9420(13) . ?
Mo4 O1 2.2774(13) . ?
Mo4 O33 2.2993(13) . ?
Mo4 Na2 3.5510(8) 1_655 ?
Mo5 O30 1.6981(14) . ?
Mo5 O27 1.7072(14) . ?
Mo5 O14 1.9398(13) . ?
Mo5 O11 1.9467(13) . ?
Mo5 O8 2.2870(13) . ?
Mo5 O7 2.3634(13) . ?
Mo6 O32 1.7010(14) . ?
Mo6 O35 1.7196(14) . ?
Mo6 O14 1.9192(13) . ?
Mo6 O38 1.9401(13) . ?
Mo6 O34 2.2892(13) . ?
Mo6 O8 2.3093(13) . ?
Mo6 Na3 3.6520(8) . ?
Mo7 O18 1.7042(14) . ?
Mo7 O23 1.7197(13) . ?
Mo7 O10 1.9073(13) . ?
Mo7 O38 1.9794(13) . ?
Mo7 O34 2.2515(13) . ?
Mo7 O37 2.2970(13) . ?
Mo8 O21 1.7082(14) . ?
Mo8 O28 1.7116(14) . ?
Mo8 O40 1.9210(13) . ?
Mo8 O10 1.9438(13) . ?
Mo8 O33 2.3064(13) . ?
Mo8 O37 2.3524(13) . ?
Mo9 O29 1.7044(14) . ?
Mo9 O36 1.7126(14) . ?
Mo9 O20 1.9188(13) . ?
Mo9 O4 1.9497(13) 2_765 ?
Mo9 O3 2.2854(13) . ?
Mo9 O13 2.3329(14) 2_765 ?
Al1 O3 1.8904(13) . ?
Al1 O3 1.8904(13) 2_765 ?
Al1 O6 1.8947(13) . ?
Al1 O6 1.8947(13) 2_765 ?
Al1 O13 1.9107(13) . ?
Al1 O13 1.9107(13) 2_765 ?
Al2 O34 1.8913(14) . ?
Al2 O1 1.8930(14) . ?
Al2 O8 1.8938(14) . ?
Al2 O33 1.8958(14) . ?
Al2 O7 1.9035(14) . ?
Al2 O37 1.9117(14) . ?
O4 Mo9 1.9497(13) 2_765 ?
O6 Mo3 2.2543(13) 2_765 ?
O6 Mo1 2.2782(13) 2_765 ?
O9 Na2 2.4400(16) 1_655 ?
O9 Na3 2.4580(16) 1_655 ?
O13 Mo9 2.3329(14) 2_765 ?
O21 Na5 2.4859(17) 1_565 ?
O22 Na4 2.2917(14) . ?
O25 Na1 2.4312(17) 2_665 ?
O25 Na1 2.4339(16) . ?
O27 Na5 2.8521(18) 2_646 ?
O28 Na4 2.4707(14) . ?
O29 Na5 2.3957(17) 1_565 ?
O30 Na5 2.3017(17) . ?
O31 Na5 2.3688(17) 1_565 ?
O32 Na5 2.2888(17) 2_646 ?
O35 Na2 2.4316(17) . ?
O35 Na3 2.5167(16) . ?
O36 Na4 2.3008(14) . ?
Na1 O46 2.3620(18) . ?
Na1 O45 2.430(2) . ?
Na1 O25 2.4312(17) 2_665 ?
Na1 O44 2.433(2) 1_565 ?
Na1 O41 2.4424(17) . ?
Na1 Na2 3.5030(13) 1_565 ?
Na1 Na1 3.6762(17) 2_665 ?
Na2 O48 2.369(2) . ?
Na2 O44 2.417(2) . ?
Na2 O9 2.4400(16) 1_455 ?
Na2 O42 2.4506(17) . ?
Na2 O45 2.466(2) 1_545 ?
Na2 Na1 3.5030(13) 1_545 ?
Na2 Mo4 3.5511(8) 1_455 ?
Na2 Na3 3.7253(13) . ?
Na3 O47 2.3474(19) . ?
Na3 O43 2.385(2) . ?
Na3 O43 2.409(2) 2_556 ?
Na3 O39 2.4147(17) . ?
Na3 O9 2.4580(16) 1_455 ?
Na3 Na3 3.5093(17) 2_556 ?
Na3 Na5 4.1831(14) 2_646 ?
Na4 O22 2.2917(14) 2_755 ?
Na4 O36 2.3008(14) 2_755 ?
Na4 O28 2.4707(14) 2_755 ?
Na5 O32 2.2887(17) 2_646 ?
Na5 O31 2.3688(17) 1_545 ?
Na5 O29 2.3957(17) 1_545 ?
Na5 O21 2.4859(17) 1_545 ?
Na5 O47 2.678(2) 2_646 ?
Na5 O27 2.8521(18) 2_646 ?
Na5 Na3 4.1831(14) 2_646 ?
O43 Na3 2.409(2) 2_556 ?
O44 Na1 2.433(2) 1_545 ?
O45 Na2 2.466(2) 1_565 ?
O47 Na5 2.678(2) 2_646 ?

loop_
_geom_hbond_atom_site_label_D
_geom_hbond_atom_site_label_H
_geom_hbond_atom_site_label_A
_geom_hbond_distance_DH
_geom_hbond_distance_HA
_geom_hbond_distance_DA
_geom_hbond_angle_DHA
_geom_hbond_site_symmetry_A
O49 H49A O50 0.87(4) 1.99(4) 2.843(3) 170(3) 2_556
O49 H49B O4 0.74(4) 2.15(4) 2.815(2) 149(4) 1_446
O39 H39B O49 0.86(3) 1.82(3) 2.650(2) 163(3) .
O47 H47A O49 1.00 1.87 2.817(3) 157.2 .
O50 H50A O46 0.91(4) 2.18(4) 2.938(3) 141(3) .
O50 H50B O11 0.74(4) 2.08(4) 2.754(2) 150(4) 2_656
O41 H41B O50 0.81(3) 1.87(3) 2.664(2) 165(3) .
